data_7050217
loop_
_publ_author_name
'Katharina Reichenb\"acher'
'Heike I. S\"uss'
'Helen Stoeckli-Evans'
'Silvia Bracco'
'Piero Sozzani'
'Edwin Weber'
'J\"urg Hulliger'

_publ_section_title
;
 Modification of channel structures by fluorination
;
_journal_issue 3
_journal_name_full 'New J. Chem.'
_journal_page_first 393
_journal_page_last 397
_journal_paper_doi 10.1039/b311028a
_journal_volume 28
_journal_year 2004
_chemical_formula_sum 'C21 Br3 F12 N3 O3'
_chemical_formula_weight 809.97
_chemical_name_systematic
;
?
;
_space_group_IT_number 2
_symmetry_cell_setting triclinic
_symmetry_space_group_name_Hall '-P 1'
_symmetry_space_group_name_H-M 'P -1'
_atom_sites_solution_hydrogens geom
_atom_sites_solution_primary direct
_atom_sites_solution_secondary difmap
_audit_creation_method SHELXL-97
_cell_angle_alpha 86.114(12)
_cell_angle_beta 84.699(12)
_cell_angle_gamma 88.033(11)
_cell_formula_units_Z 4
_cell_length_a 6.2648(6)
_cell_length_b 17.8465(17)
_cell_length_c 20.782(2)
_cell_measurement_reflns_used 8000
_cell_measurement_temperature 293(2)
_cell_measurement_theta_max 25.91
_cell_measurement_theta_min 1.97
_cell_volume 2307.3(4)
_computing_cell_refinement 'CELL (Stoe IPDS Software, 2000)'
_computing_data_collection 'EXPOSE (Stoe IPDS Software, 2000)'
_computing_data_reduction 'INTEGRATE (Stoe IPDS Software, 2000)'
_computing_molecular_graphics 'PLATON99 (Spek, 1990)'
_computing_publication_material 'SHELXL-97 (Sheldrick, 1997)'
_computing_structure_refinement 'SHELXL-97 (Sheldrick, 1997)'
_computing_structure_solution 'SHELXS-97 (Sheldrick, 1990)'
_diffrn_ambient_temperature 293(2)
_diffrn_detector_area_resol_mean 0.81\%A
_diffrn_measured_fraction_theta_full 0.929
_diffrn_measured_fraction_theta_max 0.929
_diffrn_measurement_device_type 'STOE IPDS'
_diffrn_measurement_method 'phi oscillation'
_diffrn_radiation_monochromator graphite
_diffrn_radiation_source 'fine-focus sealed tube'
_diffrn_radiation_type MoK\a
_diffrn_radiation_wavelength 0.71073
_diffrn_reflns_av_R_equivalents 0.0553
_diffrn_reflns_av_sigmaI/netI 0.0738
_diffrn_reflns_limit_h_max 7
_diffrn_reflns_limit_h_min -7
_diffrn_reflns_limit_k_max 21
_diffrn_reflns_limit_k_min -21
_diffrn_reflns_limit_l_max 25
_diffrn_reflns_limit_l_min -25
_diffrn_reflns_number 18124
_diffrn_reflns_theta_full 25.91
_diffrn_reflns_theta_max 25.91
_diffrn_reflns_theta_min 1.97
_diffrn_standards_decay_% 0
_diffrn_standards_interval_time 0
_diffrn_standards_number 0
_exptl_absorpt_coefficient_mu 5.377
_exptl_absorpt_correction_T_max 0.692
_exptl_absorpt_correction_T_min 0.229
_exptl_absorpt_correction_type empirical
_exptl_absorpt_process_details DIFABS
_exptl_crystal_colour colourless
_exptl_crystal_density_diffrn 2.332
_exptl_crystal_density_meas ?
_exptl_crystal_density_method 'not measured'
_exptl_crystal_description rod
_exptl_crystal_F_000 1536
_exptl_crystal_size_max 0.50
_exptl_crystal_size_mid 0.30
_exptl_crystal_size_min 0.25
_refine_diff_density_max 0.494
_refine_diff_density_min -0.461
_refine_diff_density_rms 0.105
_refine_ls_extinction_method none
_refine_ls_goodness_of_fit_ref 0.972
_refine_ls_hydrogen_treatment mixed
_refine_ls_matrix_type full
_refine_ls_number_parameters 757
_refine_ls_number_reflns 8348
_refine_ls_number_restraints 0
_refine_ls_restrained_S_all 0.972
_refine_ls_R_factor_all 0.0658
_refine_ls_R_factor_gt 0.0406
_refine_ls_shift/su_max 0.001
_refine_ls_shift/su_mean 0.000
_refine_ls_structure_factor_coef Fsqd
_refine_ls_weighting_details 'calc w=1/[\s^2^(Fo^2^)+(0.0472P)^2^] where P=(Fo^2^+2Fc^2^)/3'
_refine_ls_weighting_scheme calc
_refine_ls_wR_factor_gt 0.0936
_refine_ls_wR_factor_ref 0.1004
_reflns_number_gt 5835
_reflns_number_total 8348
_reflns_threshold_expression I>2sigma(I)
_cod_data_source_file b311028a.txt
_cod_data_source_block kr-z1
_cod_depositor_comments
;
The following automatic conversions were performed:

'_exptl_crystal_density_meas' value 'none' was changed to '?' - the
value is perceived as not measured.

Automatic conversion script
Id: cif_fix_values 3008 2015-01-20 13:52:24Z robertas 
;
_cod_database_code 7050217

loop_
_symmetry_equiv_pos_as_xyz
'x, y, z'
'-x, -y, -z'

loop_
_atom_site_label
_atom_site_type_symbol
_atom_site_fract_x
_atom_site_fract_y
_atom_site_fract_z
_atom_site_U_iso_or_equiv
_atom_site_adp_type
_atom_site_occupancy
_atom_site_symmetry_multiplicity
_atom_site_calc_flag
_atom_site_refinement_flags
_atom_site_disorder_assembly
_atom_site_disorder_group
Br1 Br -0.04214(10) 0.78960(3) 0.30027(3) 0.03483(16) Uani 1 1 d . . .
Br2 Br 0.20857(10) 0.48382(3) 0.08838(3) 0.03423(15) Uani 1 1 d . . .
Br3 Br 1.49634(11) 0.81633(3) -0.31488(3) 0.03630(16) Uani 1 1 d . . .
F1 F 0.6455(6) 0.93097(18) 0.21274(15) 0.0348(8) Uani 1 1 d . . .
F2 F 0.3837(6) 0.8645(2) 0.30885(14) 0.0380(8) Uani 1 1 d . . .
F3 F -0.0785(6) 0.80240(19) 0.15486(15) 0.0362(8) Uani 1 1 d . . .
F4 F 0.1826(6) 0.86759(19) 0.05960(14) 0.0348(8) Uani 1 1 d . . .
F5 F 0.8860(6) 0.64180(17) 0.09625(15) 0.0343(8) Uani 1 1 d . . .
F6 F 0.6292(6) 0.52770(18) 0.13782(15) 0.0362(8) Uani 1 1 d . . .
F7 F 0.1531(6) 0.60724(19) -0.01806(16) 0.0385(8) Uani 1 1 d . . .
F8 F 0.4126(6) 0.72213(18) -0.05894(16) 0.0402(9) Uani 1 1 d . . .
F9 F 0.8303(6) 0.96251(18) -0.21578(16) 0.0350(8) Uani 1 1 d . . .
F10 F 1.0586(6) 0.89665(18) -0.31320(14) 0.0362(8) Uani 1 1 d . . .
F11 F 1.6005(5) 0.82840(19) -0.17474(16) 0.0367(8) Uani 1 1 d . . .
F12 F 1.3673(6) 0.89152(18) -0.07714(14) 0.0327(8) Uani 1 1 d . . .
O1 O 0.5468(6) 0.94149(19) 0.08912(17) 0.0277(9) Uani 1 1 d . . .
O2 O 0.8039(6) 0.73116(19) -0.01284(18) 0.0286(9) Uani 1 1 d . . .
O3 O 0.9754(6) 0.96381(19) -0.09547(17) 0.0273(9) Uani 1 1 d . . .
N1 N 0.7600(8) 0.9539(2) -0.0030(2) 0.0240(10) Uani 1 1 d . . .
N2 N 0.6534(7) 0.8322(2) 0.04053(19) 0.0225(10) Uani 1 1 d . . .
N3 N 0.8941(7) 0.8446(2) -0.0547(2) 0.0223(10) Uani 1 1 d . . .
C1 C 0.6564(9) 0.9068(3) 0.0392(2) 0.0218(11) Uani 1 1 d . . .
C2 C 0.7783(9) 0.8063(3) -0.0082(2) 0.0216(11) Uani 1 1 d . . .
C3 C 0.8744(9) 0.9180(3) -0.0497(2) 0.0204(11) Uani 1 1 d . . .
C4 C 0.4199(9) 0.9002(3) 0.1352(2) 0.0253(12) Uani 1 1 d . . .
C5 C 0.4669(9) 0.8986(3) 0.1988(2) 0.0230(11) Uani 1 1 d . . .
C6 C 0.3307(10) 0.8651(3) 0.2470(3) 0.0291(13) Uani 1 1 d . . .
C7 C 0.1458(9) 0.8336(3) 0.2345(2) 0.0256(12) Uani 1 1 d . . .
C8 C 0.1000(9) 0.8335(3) 0.1702(3) 0.0281(13) Uani 1 1 d . . .
C9 C 0.2325(10) 0.8663(3) 0.1216(2) 0.0278(12) Uani 1 1 d . . .
C10 C 0.6533(9) 0.6823(3) 0.0170(2) 0.0252(12) Uani 1 1 d . . .
C11 C 0.7050(10) 0.6334(3) 0.0680(3) 0.0265(12) Uani 1 1 d . . .
C12 C 0.5730(10) 0.5745(3) 0.0893(3) 0.0289(13) Uani 1 1 d . . .
C13 C 0.3860(10) 0.5649(3) 0.0610(2) 0.0285(13) Uani 1 1 d . . .
C14 C 0.3301(10) 0.6158(3) 0.0115(3) 0.0269(12) Uani 1 1 d . . .
C15 C 0.4652(10) 0.6746(3) -0.0100(2) 0.0260(12) Uani 1 1 d . . .
C16 C 1.0966(9) 0.9283(3) -0.1450(2) 0.0230(12) Uani 1 1 d . . .
C17 C 1.0208(9) 0.9296(3) -0.2052(2) 0.0229(11) Uani 1 1 d . . .
C18 C 1.1411(10) 0.8967(3) -0.2560(2) 0.0267(12) Uani 1 1 d . . .
C19 C 1.3387(9) 0.8630(3) -0.2467(2) 0.0254(12) Uani 1 1 d . . .
C20 C 1.4110(9) 0.8618(3) -0.1853(3) 0.0278(13) Uani 1 1 d . . .
C21 C 1.2908(9) 0.8947(3) -0.1356(2) 0.0252(12) Uani 1 1 d . . .
Br21 Br -0.55616(10) 0.31895(3) 0.77411(3) 0.03615(16) Uani 1 1 d . . .
Br22 Br -0.29070(11) -0.00850(3) 0.59350(3) 0.03771(16) Uani 1 1 d . . .
Br23 Br 0.99624(10) 0.29068(3) 0.16100(3) 0.03439(15) Uani 1 1 d . . .
F21 F 0.1471(5) 0.44758(18) 0.68443(15) 0.0335(8) Uani 1 1 d . . .
F22 F -0.1344(6) 0.3972(2) 0.78108(14) 0.0381(8) Uani 1 1 d . . .
F23 F -0.5735(6) 0.31609(19) 0.62821(16) 0.0373(8) Uani 1 1 d . . .
F24 F -0.2929(6) 0.36757(19) 0.53155(14) 0.0329(8) Uani 1 1 d . . .
F25 F -0.0943(6) 0.20624(19) 0.41850(15) 0.0418(9) Uani 1 1 d . . .
F26 F -0.3508(6) 0.0962(2) 0.47304(17) 0.0431(9) Uani 1 1 d . . .
F27 F 0.1323(6) 0.04469(19) 0.63397(16) 0.0406(9) Uani 1 1 d . . .
F28 F 0.3857(6) 0.15413(18) 0.57765(15) 0.0353(8) Uani 1 1 d . . .
F29 F 0.3471(6) 0.44445(18) 0.26186(16) 0.0368(8) Uani 1 1 d . . .
F30 F 0.5606(6) 0.37077(18) 0.16507(15) 0.0374(8) Uani 1 1 d . . .
F31 F 1.1219(6) 0.30968(19) 0.29756(16) 0.0375(8) Uani 1 1 d . . .
F32 F 0.9080(6) 0.38216(19) 0.39399(15) 0.0387(8) Uani 1 1 d . . .
O21 O 0.0734(6) 0.44364(19) 0.55941(16) 0.0260(9) Uani 1 1 d . . .
O22 O 0.2962(7) 0.2260(2) 0.46124(17) 0.0300(9) Uani 1 1 d . . .
O23 O 0.5155(7) 0.4531(2) 0.37854(18) 0.0305(9) Uani 1 1 d . . .
N21 N 0.2942(7) 0.4488(2) 0.4695(2) 0.0222(9) Uani 1 1 d . . .
N22 N 0.1657(7) 0.3305(2) 0.5144(2) 0.0235(10) Uani 1 1 d . . .
N23 N 0.4101(7) 0.3364(2) 0.4197(2) 0.0234(10) Uani 1 1 d . . .
C22 C 0.1815(9) 0.4044(3) 0.5125(2) 0.0236(11) Uani 1 1 d . . .
C23 C 0.2872(9) 0.3009(3) 0.4663(2) 0.0234(11) Uani 1 1 d . . .
C24 C 0.4023(9) 0.4104(3) 0.4239(2) 0.0222(11) Uani 1 1 d . . .
C25 C -0.0654(9) 0.4077(3) 0.6063(2) 0.0228(11) Uani 1 1 d . . .
C26 C -0.2508(9) 0.3745(3) 0.5932(2) 0.0256(12) Uani 1 1 d . . .
C27 C -0.3964(9) 0.3488(3) 0.6428(3) 0.0264(12) Uani 1 1 d . . .
C28 C -0.3600(10) 0.3568(3) 0.7069(3) 0.0296(13) Uani 1 1 d . . .
C29 C -0.1759(10) 0.3904(3) 0.7199(2) 0.0267(12) Uani 1 1 d . . .
C30 C -0.0309(10) 0.4150(3) 0.6705(3) 0.0263(12) Uani 1 1 d . . .
C31 C 0.1474(10) 0.1810(3) 0.4970(3) 0.0265(13) Uani 1 1 d . . .
C32 C -0.0419(10) 0.1662(3) 0.4729(2) 0.0297(13) Uani 1 1 d . . .
C33 C -0.1711(10) 0.1107(3) 0.5007(3) 0.0284(13) Uani 1 1 d . . .
C34 C -0.1156(10) 0.0685(3) 0.5550(3) 0.0289(13) Uani 1 1 d . . .
C35 C 0.0732(10) 0.0836(3) 0.5807(2) 0.0266(12) Uani 1 1 d . . .
C36 C 0.2046(9) 0.1397(3) 0.5521(2) 0.0256(12) Uani 1 1 d . . .
C37 C 0.6250(9) 0.4139(3) 0.3294(2) 0.0256(12) Uani 1 1 d . . .
C38 C 0.8235(9) 0.3807(3) 0.3367(2) 0.0245(12) Uani 1 1 d . . .
C39 C 0.9338(9) 0.3433(3) 0.2875(3) 0.0277(12) Uani 1 1 d . . .
C40 C 0.8466(9) 0.3407(3) 0.2289(3) 0.0260(12) Uani 1 1 d . . .
C41 C 0.6512(9) 0.3742(3) 0.2210(2) 0.0249(12) Uani 1 1 d . . .
C42 C 0.5378(9) 0.4116(3) 0.2705(3) 0.0279(12) Uani 1 1 d . . .

loop_
_atom_site_aniso_label
_atom_site_aniso_U_11
_atom_site_aniso_U_22
_atom_site_aniso_U_33
_atom_site_aniso_U_23
_atom_site_aniso_U_13
_atom_site_aniso_U_12
Br1 0.0338(4) 0.0359(3) 0.0326(3) -0.0004(2) 0.0080(2) -0.0038(2)
Br2 0.0313(4) 0.0270(3) 0.0440(3) -0.0007(2) -0.0001(3) -0.0065(2)
Br3 0.0355(4) 0.0374(3) 0.0335(3) -0.0025(2) 0.0070(2) 0.0084(2)
F1 0.030(2) 0.0405(18) 0.0351(17) -0.0056(14) -0.0031(14) -0.0083(15)
F2 0.040(2) 0.053(2) 0.0222(16) -0.0035(14) -0.0046(14) -0.0108(16)
F3 0.027(2) 0.048(2) 0.0344(18) -0.0031(15) -0.0029(14) -0.0101(15)
F4 0.032(2) 0.050(2) 0.0235(16) -0.0040(14) -0.0044(13) -0.0048(15)
F5 0.029(2) 0.0345(17) 0.0402(18) -0.0028(14) -0.0076(15) -0.0048(14)
F6 0.039(2) 0.0313(17) 0.0379(18) 0.0111(14) -0.0100(15) -0.0017(14)
F7 0.032(2) 0.045(2) 0.0401(19) -0.0008(15) -0.0113(15) -0.0013(15)
F8 0.052(3) 0.0351(18) 0.0332(18) 0.0071(14) -0.0096(16) 0.0023(16)
F9 0.027(2) 0.0362(17) 0.0412(18) -0.0034(14) -0.0045(14) 0.0106(14)
F10 0.044(2) 0.0405(18) 0.0242(16) -0.0033(13) -0.0101(14) 0.0093(16)
F11 0.017(2) 0.0445(19) 0.048(2) 0.0017(15) -0.0080(14) 0.0101(14)
F12 0.033(2) 0.0387(18) 0.0276(16) 0.0001(13) -0.0115(14) -0.0017(14)
O1 0.030(3) 0.0222(18) 0.0297(19) -0.0043(15) 0.0082(16) -0.0005(15)
O2 0.029(3) 0.0186(17) 0.036(2) -0.0011(15) 0.0108(17) 0.0009(15)
O3 0.032(3) 0.0212(18) 0.0271(19) -0.0032(14) 0.0065(16) -0.0009(15)
N1 0.025(3) 0.023(2) 0.023(2) -0.0003(17) 0.0004(18) -0.0001(18)
N2 0.021(3) 0.025(2) 0.022(2) -0.0010(17) -0.0036(18) -0.0002(18)
N3 0.024(3) 0.019(2) 0.024(2) -0.0003(16) -0.0008(18) 0.0006(17)
C1 0.016(3) 0.029(3) 0.021(2) 0.000(2) -0.009(2) 0.002(2)
C2 0.015(3) 0.024(2) 0.026(3) -0.002(2) -0.008(2) 0.003(2)
C3 0.020(3) 0.022(2) 0.020(2) 0.0004(19) -0.005(2) -0.001(2)
C4 0.027(4) 0.020(2) 0.028(3) -0.003(2) 0.000(2) 0.002(2)
C5 0.015(3) 0.027(3) 0.028(3) -0.008(2) -0.004(2) 0.001(2)
C6 0.033(4) 0.029(3) 0.026(3) -0.004(2) -0.007(2) 0.003(2)
C7 0.022(4) 0.029(3) 0.024(3) -0.001(2) 0.002(2) 0.004(2)
C8 0.021(4) 0.036(3) 0.027(3) -0.005(2) 0.000(2) 0.002(2)
C9 0.029(4) 0.034(3) 0.021(3) -0.006(2) -0.005(2) 0.005(2)
C10 0.030(4) 0.020(2) 0.025(3) -0.004(2) 0.004(2) -0.003(2)
C11 0.028(4) 0.024(3) 0.029(3) -0.006(2) -0.001(2) -0.001(2)
C12 0.033(4) 0.029(3) 0.026(3) 0.002(2) -0.008(2) 0.003(2)
C13 0.030(4) 0.031(3) 0.023(3) -0.002(2) 0.004(2) -0.004(2)
C14 0.023(4) 0.029(3) 0.031(3) -0.004(2) -0.008(2) -0.002(2)
C15 0.029(4) 0.023(3) 0.026(3) -0.002(2) -0.001(2) 0.002(2)
C16 0.027(4) 0.018(2) 0.023(3) 0.0007(19) 0.001(2) -0.003(2)
C17 0.018(3) 0.021(2) 0.029(3) 0.002(2) -0.004(2) 0.001(2)
C18 0.028(4) 0.026(3) 0.026(3) -0.001(2) -0.003(2) -0.003(2)
C19 0.021(4) 0.028(3) 0.026(3) 0.002(2) 0.000(2) 0.003(2)
C20 0.021(4) 0.030(3) 0.031(3) 0.001(2) -0.001(2) -0.002(2)
C21 0.023(4) 0.027(3) 0.025(3) 0.002(2) -0.005(2) -0.003(2)
Br21 0.0324(4) 0.0423(3) 0.0320(3) -0.0021(2) 0.0077(2) -0.0048(3)
Br22 0.0326(4) 0.0289(3) 0.0506(4) -0.0033(2) 0.0045(3) -0.0079(2)
Br23 0.0341(4) 0.0349(3) 0.0323(3) -0.0043(2) 0.0052(2) 0.0066(2)
F21 0.023(2) 0.0381(18) 0.0404(18) -0.0052(14) -0.0040(14) -0.0108(14)
F22 0.039(2) 0.053(2) 0.0242(16) -0.0096(14) -0.0048(14) -0.0096(16)
F23 0.024(2) 0.052(2) 0.0372(18) -0.0057(15) -0.0034(14) -0.0127(16)
F24 0.028(2) 0.0479(19) 0.0242(16) -0.0062(14) -0.0061(13) -0.0007(15)
F25 0.051(3) 0.045(2) 0.0299(18) 0.0045(15) -0.0126(16) 0.0040(17)
F26 0.032(3) 0.053(2) 0.047(2) -0.0055(17) -0.0123(16) -0.0061(17)
F27 0.040(3) 0.0374(19) 0.044(2) 0.0097(15) -0.0124(16) -0.0031(16)
F28 0.029(2) 0.0426(19) 0.0357(18) -0.0055(14) -0.0046(15) -0.0060(15)
F29 0.027(2) 0.0372(18) 0.0464(19) -0.0031(15) -0.0065(15) 0.0109(15)
F30 0.045(3) 0.0372(18) 0.0327(18) -0.0058(14) -0.0173(15) 0.0087(15)
F31 0.024(2) 0.0445(19) 0.0431(19) -0.0016(15) -0.0069(15) 0.0111(15)
F32 0.039(2) 0.050(2) 0.0282(17) -0.0047(15) -0.0113(15) 0.0043(16)
O21 0.030(2) 0.0215(17) 0.0247(18) -0.0006(14) 0.0081(16) 0.0012(15)
O22 0.033(3) 0.0251(19) 0.031(2) -0.0048(15) 0.0075(17) -0.0036(16)
O23 0.031(3) 0.0236(19) 0.035(2) -0.0007(15) 0.0086(17) -0.0004(16)
N21 0.018(3) 0.021(2) 0.027(2) -0.0026(17) 0.0015(18) 0.0035(17)
N22 0.021(3) 0.027(2) 0.023(2) -0.0038(17) -0.0026(18) 0.0013(18)
N23 0.017(3) 0.026(2) 0.026(2) -0.0008(17) 0.0000(18) -0.0006(18)
C22 0.018(3) 0.028(3) 0.025(3) -0.004(2) -0.003(2) 0.000(2)
C23 0.015(3) 0.027(3) 0.029(3) -0.002(2) -0.006(2) 0.003(2)
C24 0.013(3) 0.024(3) 0.030(3) 0.001(2) -0.004(2) -0.001(2)
C25 0.019(3) 0.016(2) 0.033(3) -0.001(2) 0.002(2) 0.0033(19)
C26 0.022(4) 0.029(3) 0.026(3) -0.004(2) -0.004(2) 0.006(2)
C27 0.017(3) 0.029(3) 0.034(3) -0.003(2) -0.003(2) 0.002(2)
C28 0.029(4) 0.029(3) 0.029(3) -0.003(2) 0.003(2) 0.005(2)
C29 0.030(4) 0.027(3) 0.023(3) -0.007(2) -0.002(2) 0.002(2)
C30 0.027(4) 0.023(3) 0.030(3) -0.008(2) -0.006(2) 0.004(2)
C31 0.031(4) 0.016(2) 0.031(3) -0.004(2) 0.005(2) -0.003(2)
C32 0.034(4) 0.032(3) 0.023(3) 0.002(2) -0.004(2) 0.004(2)
C33 0.024(4) 0.030(3) 0.033(3) -0.010(2) -0.008(2) 0.001(2)
C34 0.027(4) 0.028(3) 0.031(3) -0.004(2) 0.003(2) -0.001(2)
C35 0.030(4) 0.025(3) 0.024(3) 0.003(2) -0.004(2) 0.000(2)
C36 0.021(4) 0.029(3) 0.028(3) -0.008(2) -0.006(2) -0.003(2)
C37 0.022(4) 0.028(3) 0.025(3) 0.000(2) 0.006(2) 0.004(2)
C38 0.025(4) 0.029(3) 0.019(2) 0.000(2) -0.001(2) 0.000(2)
C39 0.018(4) 0.034(3) 0.030(3) 0.005(2) -0.001(2) 0.002(2)
C40 0.021(4) 0.026(3) 0.031(3) -0.003(2) -0.002(2) 0.002(2)
C41 0.023(4) 0.031(3) 0.020(3) 0.001(2) -0.004(2) 0.000(2)
C42 0.018(4) 0.028(3) 0.037(3) 0.003(2) -0.003(2) -0.001(2)

loop_
_atom_type_symbol
_atom_type_description
_atom_type_scat_dispersion_real
_atom_type_scat_dispersion_imag
_atom_type_scat_source
C C 0.0033 0.0016 'International Tables Vol C Tables 4.2.6.8 and 6.1.1.4'
Br Br -0.2901 2.4595 'International Tables Vol C Tables 4.2.6.8 and 6.1.1.4'
F F 0.0171 0.0103 'International Tables Vol C Tables 4.2.6.8 and 6.1.1.4'
N N 0.0061 0.0033 'International Tables Vol C Tables 4.2.6.8 and 6.1.1.4'
O O 0.0106 0.0060 'International Tables Vol C Tables 4.2.6.8 and 6.1.1.4'

loop_
_geom_angle_atom_site_label_1
_geom_angle_atom_site_label_2
_geom_angle_atom_site_label_3
_geom_angle
_geom_angle_site_symmetry_1
_geom_angle_site_symmetry_3
_geom_angle_publ_flag
C1 O1 C4 119.9(4) . . ?
C2 O2 C10 121.0(4) . . ?
C3 O3 C16 115.5(4) . . ?
C1 N1 C3 111.8(4) . . ?
C2 N2 C1 111.0(4) . . ?
C2 N3 C3 112.7(4) . . ?
N1 C1 N2 129.0(5) . . ?
N1 C1 O1 113.1(4) . . ?
N2 C1 O1 117.9(4) . . ?
N3 C2 N2 128.5(5) . . ?
N3 C2 O2 112.2(4) . . ?
N2 C2 O2 119.3(5) . . ?
N3 C3 O3 119.0(4) . . ?
N3 C3 N1 127.0(5) . . ?
O3 C3 N1 113.9(4) . . ?
O1 C4 C5 118.6(5) . . ?
O1 C4 C9 122.9(5) . . ?
C5 C4 C9 118.2(5) . . ?
F1 C5 C6 120.7(5) . . ?
F1 C5 C4 119.0(5) . . ?
C6 C5 C4 120.2(5) . . ?
F2 C6 C7 119.7(5) . . ?
F2 C6 C5 118.2(5) . . ?
C7 C6 C5 122.1(5) . . ?
C6 C7 C8 118.0(5) . . ?
C6 C7 Br1 122.1(4) . . ?
C8 C7 Br1 120.0(4) . . ?
F3 C8 C9 118.3(5) . . ?
F3 C8 C7 120.7(5) . . ?
C9 C8 C7 121.0(6) . . ?
F4 C9 C8 120.3(5) . . ?
F4 C9 C4 119.2(5) . . ?
C8 C9 C4 120.5(5) . . ?
C15 C10 C11 119.5(5) . . ?
C15 C10 O2 119.6(5) . . ?
C11 C10 O2 120.1(5) . . ?
F5 C11 C10 120.1(5) . . ?
F5 C11 C12 119.6(5) . . ?
C10 C11 C12 120.3(6) . . ?
F6 C12 C13 120.7(5) . . ?
F6 C12 C11 118.7(5) . . ?
C13 C12 C11 120.6(5) . . ?
C12 C13 C14 119.1(5) . . ?
C12 C13 Br2 120.9(4) . . ?
C14 C13 Br2 120.0(5) . . ?
F7 C14 C13 120.7(5) . . ?
F7 C14 C15 119.3(5) . . ?
C13 C14 C15 119.9(6) . . ?
F8 C15 C10 120.0(5) . . ?
F8 C15 C14 119.4(5) . . ?
C10 C15 C14 120.6(5) . . ?
C21 C16 C17 119.6(5) . . ?
C21 C16 O3 121.4(5) . . ?
C17 C16 O3 119.0(5) . . ?
F9 C17 C16 120.7(5) . . ?
F9 C17 C18 119.0(5) . . ?
C16 C17 C18 120.3(5) . . ?
F10 C18 C19 121.1(5) . . ?
F10 C18 C17 118.6(5) . . ?
C19 C18 C17 120.3(5) . . ?
C18 C19 C20 118.3(5) . . ?
C18 C19 Br3 120.0(4) . . ?
C20 C19 Br3 121.6(4) . . ?
F11 C20 C21 119.7(5) . . ?
F11 C20 C19 119.6(5) . . ?
C21 C20 C19 120.8(6) . . ?
F12 C21 C16 120.9(5) . . ?
F12 C21 C20 118.4(5) . . ?
C16 C21 C20 120.7(5) . . ?
C22 O21 C25 120.3(4) . . ?
C23 O22 C31 120.2(4) . . ?
C24 O23 C37 114.9(4) . . ?
C22 N21 C24 112.0(4) . . ?
C22 N22 C23 111.7(4) . . ?
C23 N23 C24 112.7(4) . . ?
N22 C22 N21 128.6(4) . . ?
N22 C22 O21 119.6(5) . . ?
N21 C22 O21 111.8(4) . . ?
N23 C23 N22 127.8(5) . . ?
N23 C23 O22 111.9(4) . . ?
N22 C23 O22 120.2(5) . . ?
N23 C24 N21 127.2(5) . . ?
N23 C24 O23 118.6(4) . . ?
N21 C24 O23 114.1(4) . . ?
C26 C25 O21 123.7(5) . . ?
C26 C25 C30 118.3(5) . . ?
O21 C25 C30 117.4(5) . . ?
F24 C26 C27 119.1(5) . . ?
F24 C26 C25 120.3(5) . . ?
C27 C26 C25 120.7(5) . . ?
F23 C27 C26 119.0(5) . . ?
F23 C27 C28 120.6(5) . . ?
C26 C27 C28 120.4(6) . . ?
C29 C28 C27 118.9(5) . . ?
C29 C28 Br21 121.1(4) . . ?
C27 C28 Br21 120.0(5) . . ?
F22 C29 C30 119.5(5) . . ?
F22 C29 C28 120.2(5) . . ?
C30 C29 C28 120.3(5) . . ?
F21 C30 C29 119.2(5) . . ?
F21 C30 C25 119.4(5) . . ?
C29 C30 C25 121.4(5) . . ?
C32 C31 O22 120.5(5) . . ?
C32 C31 C36 118.8(5) . . ?
O22 C31 C36 119.7(5) . . ?
F25 C32 C33 120.3(6) . . ?
F25 C32 C31 118.2(5) . . ?
C33 C32 C31 121.5(5) . . ?
F26 C33 C32 118.9(5) . . ?
F26 C33 C34 120.6(5) . . ?
C32 C33 C34 120.5(6) . . ?
C33 C34 C35 118.8(5) . . ?
C33 C34 Br22 121.0(5) . . ?
C35 C34 Br22 120.2(4) . . ?
F27 C35 C34 120.9(5) . . ?
F27 C35 C36 118.6(5) . . ?
C34 C35 C36 120.5(5) . . ?
F28 C36 C35 120.0(5) . . ?
F28 C36 C31 120.1(5) . . ?
C35 C36 C31 119.9(5) . . ?
C38 C37 C42 119.1(5) . . ?
C38 C37 O23 121.3(5) . . ?
C42 C37 O23 119.5(5) . . ?
F32 C38 C37 119.3(4) . . ?
F32 C38 C39 119.3(5) . . ?
C37 C38 C39 121.3(5) . . ?
F31 C39 C38 119.1(5) . . ?
F31 C39 C40 121.3(5) . . ?
C38 C39 C40 119.6(5) . . ?
C41 C40 C39 119.5(5) . . ?
C41 C40 Br23 120.4(4) . . ?
C39 C40 Br23 120.1(4) . . ?
F30 C41 C40 120.6(5) . . ?
F30 C41 C42 118.0(5) . . ?
C40 C41 C42 121.4(5) . . ?
F29 C42 C37 120.3(5) . . ?
F29 C42 C41 120.6(5) . . ?
C37 C42 C41 119.1(5) . . ?

loop_
_geom_bond_atom_site_label_1
_geom_bond_atom_site_label_2
_geom_bond_distance
_geom_bond_site_symmetry_2
_geom_bond_publ_flag
Br1 C7 1.869(5) . ?
Br2 C13 1.880(5) . ?
Br3 C19 1.876(5) . ?
F1 C5 1.341(6) . ?
F2 C6 1.357(6) . ?
F3 C8 1.339(7) . ?
F4 C9 1.352(6) . ?
F5 C11 1.342(7) . ?
F6 C12 1.331(6) . ?
F7 C14 1.334(7) . ?
F8 C15 1.337(6) . ?
F9 C17 1.342(6) . ?
F10 C18 1.339(6) . ?
F11 C20 1.340(7) . ?
F12 C21 1.343(6) . ?
O1 C1 1.362(6) . ?
O1 C4 1.377(6) . ?
O2 C2 1.355(6) . ?
O2 C10 1.382(6) . ?
O3 C3 1.338(6) . ?
O3 C16 1.396(6) . ?
N1 C1 1.315(7) . ?
N1 C3 1.339(6) . ?
N2 C2 1.321(6) . ?
N2 C1 1.332(7) . ?
N3 C2 1.318(7) . ?
N3 C3 1.322(6) . ?
C4 C5 1.378(8) . ?
C4 C9 1.399(8) . ?
C5 C6 1.373(8) . ?
C6 C7 1.358(8) . ?
C7 C8 1.392(8) . ?
C8 C9 1.360(8) . ?
C10 C15 1.366(8) . ?
C10 C11 1.381(8) . ?
C11 C12 1.383(8) . ?
C12 C13 1.379(9) . ?
C13 C14 1.388(8) . ?
C14 C15 1.394(8) . ?
C16 C21 1.362(8) . ?
C16 C17 1.376(8) . ?
C17 C18 1.392(7) . ?
C18 C19 1.381(8) . ?
C19 C20 1.391(8) . ?
C20 C21 1.376(7) . ?
Br21 C28 1.879(6) . ?
Br22 C34 1.877(6) . ?
Br23 C40 1.881(5) . ?
F21 C30 1.339(7) . ?
F22 C29 1.336(6) . ?
F23 C27 1.339(7) . ?
F24 C26 1.347(6) . ?
F25 C32 1.356(6) . ?
F26 C33 1.350(7) . ?
F27 C35 1.340(6) . ?
F28 C36 1.336(7) . ?
F29 C42 1.334(7) . ?
F30 C41 1.347(6) . ?
F31 C39 1.332(7) . ?
F32 C38 1.350(6) . ?
O21 C22 1.356(6) . ?
O21 C25 1.384(6) . ?
O22 C23 1.347(6) . ?
O22 C31 1.382(6) . ?
O23 C24 1.337(6) . ?
O23 C37 1.392(6) . ?
N21 C22 1.323(7) . ?
N21 C24 1.328(6) . ?
N22 C22 1.323(7) . ?
N22 C23 1.326(6) . ?
N23 C23 1.321(7) . ?
N23 C24 1.328(6) . ?
C25 C26 1.378(8) . ?
C25 C30 1.385(8) . ?
C26 C27 1.376(8) . ?
C27 C28 1.389(8) . ?
C28 C29 1.375(8) . ?
C29 C30 1.366(8) . ?
C31 C32 1.370(9) . ?
C31 C36 1.388(8) . ?
C32 C33 1.365(8) . ?
C33 C34 1.379(8) . ?
C34 C35 1.384(8) . ?
C35 C36 1.385(8) . ?
C37 C38 1.376(8) . ?
C37 C42 1.388(8) . ?
C38 C39 1.377(7) . ?
C39 C40 1.383(8) . ?
C40 C41 1.362(8) . ?
C41 C42 1.390(7) . ?

loop_
_geom_torsion_atom_site_label_1
_geom_torsion_atom_site_label_2
_geom_torsion_atom_site_label_3
_geom_torsion_atom_site_label_4
_geom_torsion
_geom_torsion_site_symmetry_1
_geom_torsion_site_symmetry_2
_geom_torsion_site_symmetry_3
_geom_torsion_site_symmetry_4
_geom_torsion_publ_flag
C3 N1 C1 N2 0.1(8) . . . . ?
C3 N1 C1 O1 177.0(5) . . . . ?
C2 N2 C1 N1 1.2(8) . . . . ?
C2 N2 C1 O1 -175.5(5) . . . . ?
C4 O1 C1 N1 176.1(5) . . . . ?
C4 O1 C1 N2 -6.6(7) . . . . ?
C3 N3 C2 N2 -0.8(8) . . . . ?
C3 N3 C2 O2 -178.4(4) . . . . ?
C1 N2 C2 N3 -0.8(8) . . . . ?
C1 N2 C2 O2 176.6(5) . . . . ?
C10 O2 C2 N3 -159.6(5) . . . . ?
C10 O2 C2 N2 22.6(8) . . . . ?
C2 N3 C3 O3 -176.8(5) . . . . ?
C2 N3 C3 N1 2.5(8) . . . . ?
C16 O3 C3 N3 -0.6(7) . . . . ?
C16 O3 C3 N1 179.9(5) . . . . ?
C1 N1 C3 N3 -2.2(8) . . . . ?
C1 N1 C3 O3 177.2(5) . . . . ?
C1 O1 C4 C5 119.6(5) . . . . ?
C1 O1 C4 C9 -67.2(7) . . . . ?
O1 C4 C5 F1 -6.3(7) . . . . ?
C9 C4 C5 F1 -179.8(4) . . . . ?
O1 C4 C5 C6 172.7(5) . . . . ?
C9 C4 C5 C6 -0.8(8) . . . . ?
F1 C5 C6 F2 -1.2(8) . . . . ?
C4 C5 C6 F2 179.7(5) . . . . ?
F1 C5 C6 C7 178.2(5) . . . . ?
C4 C5 C6 C7 -0.8(8) . . . . ?
F2 C6 C7 C8 -178.2(5) . . . . ?
C5 C6 C7 C8 2.3(8) . . . . ?
F2 C6 C7 Br1 0.6(7) . . . . ?
C5 C6 C7 Br1 -178.8(4) . . . . ?
C6 C7 C8 F3 179.2(5) . . . . ?
Br1 C7 C8 F3 0.3(7) . . . . ?
C6 C7 C8 C9 -2.3(8) . . . . ?
Br1 C7 C8 C9 178.9(4) . . . . ?
F3 C8 C9 F4 0.5(8) . . . . ?
C7 C8 C9 F4 -178.1(5) . . . . ?
F3 C8 C9 C4 179.3(5) . . . . ?
C7 C8 C9 C4 0.7(8) . . . . ?
O1 C4 C9 F4 6.4(8) . . . . ?
C5 C4 C9 F4 179.6(5) . . . . ?
O1 C4 C9 C8 -172.4(5) . . . . ?
C5 C4 C9 C8 0.8(8) . . . . ?
C2 O2 C10 C15 76.8(6) . . . . ?
C2 O2 C10 C11 -113.0(6) . . . . ?
C15 C10 C11 F5 -177.9(4) . . . . ?
O2 C10 C11 F5 11.9(7) . . . . ?
C15 C10 C11 C12 3.5(8) . . . . ?
O2 C10 C11 C12 -166.7(5) . . . . ?
F5 C11 C12 F6 0.4(7) . . . . ?
C10 C11 C12 F6 179.0(4) . . . . ?
F5 C11 C12 C13 179.8(4) . . . . ?
C10 C11 C12 C13 -1.6(8) . . . . ?
F6 C12 C13 C14 178.4(5) . . . . ?
C11 C12 C13 C14 -1.0(8) . . . . ?
F6 C12 C13 Br2 -1.8(7) . . . . ?
C11 C12 C13 Br2 178.7(4) . . . . ?
C12 C13 C14 F7 178.3(5) . . . . ?
Br2 C13 C14 F7 -1.4(7) . . . . ?
C12 C13 C14 C15 1.6(8) . . . . ?
Br2 C13 C14 C15 -178.1(4) . . . . ?
C11 C10 C15 F8 179.3(4) . . . . ?
O2 C10 C15 F8 -10.4(7) . . . . ?
C11 C10 C15 C14 -2.9(8) . . . . ?
O2 C10 C15 C14 167.4(4) . . . . ?
F7 C14 C15 F8 1.5(7) . . . . ?
C13 C14 C15 F8 178.2(4) . . . . ?
F7 C14 C15 C10 -176.4(4) . . . . ?
C13 C14 C15 C10 0.3(8) . . . . ?
C3 O3 C16 C21 -75.9(6) . . . . ?
C3 O3 C16 C17 106.3(6) . . . . ?
C21 C16 C17 F9 -179.8(5) . . . . ?
O3 C16 C17 F9 -2.0(7) . . . . ?
C21 C16 C17 C18 0.3(8) . . . . ?
O3 C16 C17 C18 178.0(4) . . . . ?
F9 C17 C18 F10 -2.4(7) . . . . ?
C16 C17 C18 F10 177.6(5) . . . . ?
F9 C17 C18 C19 179.4(5) . . . . ?
C16 C17 C18 C19 -0.6(8) . . . . ?
F10 C18 C19 C20 -177.0(5) . . . . ?
C17 C18 C19 C20 1.2(8) . . . . ?
F10 C18 C19 Br3 0.1(7) . . . . ?
C17 C18 C19 Br3 178.3(4) . . . . ?
C18 C19 C20 F11 178.9(5) . . . . ?
Br3 C19 C20 F11 1.9(7) . . . . ?
C18 C19 C20 C21 -1.4(8) . . . . ?
Br3 C19 C20 C21 -178.4(4) . . . . ?
C17 C16 C21 F12 -178.9(5) . . . . ?
O3 C16 C21 F12 3.3(7) . . . . ?
C17 C16 C21 C20 -0.5(8) . . . . ?
O3 C16 C21 C20 -178.2(5) . . . . ?
F11 C20 C21 F12 -0.8(7) . . . . ?
C19 C20 C21 F12 179.5(5) . . . . ?
F11 C20 C21 C16 -179.3(5) . . . . ?
C19 C20 C21 C16 1.0(8) . . . . ?
C23 N22 C22 N21 1.9(8) . . . . ?
C23 N22 C22 O21 -177.8(5) . . . . ?
C24 N21 C22 N22 -0.4(9) . . . . ?
C24 N21 C22 O21 179.3(5) . . . . ?
C25 O21 C22 N22 -4.8(8) . . . . ?
C25 O21 C22 N21 175.5(5) . . . . ?
C24 N23 C23 N22 -0.7(9) . . . . ?
C24 N23 C23 O22 179.7(4) . . . . ?
C22 N22 C23 N23 -1.3(8) . . . . ?
C22 N22 C23 O22 178.3(5) . . . . ?
C31 O22 C23 N23 -166.7(5) . . . . ?
C31 O22 C23 N22 13.6(8) . . . . ?
C23 N23 C24 N21 2.5(8) . . . . ?
C23 N23 C24 O23 -178.4(5) . . . . ?
C22 N21 C24 N23 -2.1(8) . . . . ?
C22 N21 C24 O23 178.8(5) . . . . ?
C37 O23 C24 N23 2.5(7) . . . . ?
C37 O23 C24 N21 -178.3(5) . . . . ?
C22 O21 C25 C26 -64.9(7) . . . . ?
C22 O21 C25 C30 124.6(5) . . . . ?
O21 C25 C26 F24 8.3(7) . . . . ?
C30 C25 C26 F24 178.7(4) . . . . ?
O21 C25 C26 C27 -171.0(5) . . . . ?
C30 C25 C26 C27 -0.6(8) . . . . ?
F24 C26 C27 F23 1.5(7) . . . . ?
C25 C26 C27 F23 -179.2(5) . . . . ?
F24 C26 C27 C28 -178.4(5) . . . . ?
C25 C26 C27 C28 0.9(8) . . . . ?
F23 C27 C28 C29 179.7(5) . . . . ?
C26 C27 C28 C29 -0.3(8) . . . . ?
F23 C27 C28 Br21 1.8(7) . . . . ?
C26 C27 C28 Br21 -178.2(4) . . . . ?
C27 C28 C29 F22 -178.3(5) . . . . ?
Br21 C28 C29 F22 -0.5(7) . . . . ?
C27 C28 C29 C30 -0.5(8) . . . . ?
Br21 C28 C29 C30 177.4(4) . . . . ?
F22 C29 C30 F21 -2.2(8) . . . . ?
C28 C29 C30 F21 179.9(5) . . . . ?
F22 C29 C30 C25 178.6(5) . . . . ?
C28 C29 C30 C25 0.7(8) . . . . ?
C26 C25 C30 F21 -179.4(4) . . . . ?
O21 C25 C30 F21 -8.4(7) . . . . ?
C26 C25 C30 C29 -0.2(8) . . . . ?
O21 C25 C30 C29 170.8(5) . . . . ?
C23 O22 C31 C32 89.1(6) . . . . ?
C23 O22 C31 C36 -102.5(6) . . . . ?
O22 C31 C32 F25 -10.6(7) . . . . ?
C36 C31 C32 F25 -179.1(5) . . . . ?
O22 C31 C32 C33 166.5(5) . . . . ?
C36 C31 C32 C33 -2.0(8) . . . . ?
F25 C32 C33 F26 0.1(8) . . . . ?
C31 C32 C33 F26 -176.9(5) . . . . ?
F25 C32 C33 C34 178.3(5) . . . . ?
C31 C32 C33 C34 1.2(8) . . . . ?
F26 C33 C34 C35 178.1(5) . . . . ?
C32 C33 C34 C35 0.0(8) . . . . ?
F26 C33 C34 Br22 -1.5(7) . . . . ?
C32 C33 C34 Br22 -179.6(4) . . . . ?
C33 C34 C35 F27 179.2(5) . . . . ?
Br22 C34 C35 F27 -1.2(7) . . . . ?
C33 C34 C35 C36 -0.4(8) . . . . ?
Br22 C34 C35 C36 179.2(4) . . . . ?
F27 C35 C36 F28 0.0(7) . . . . ?
C34 C35 C36 F28 179.5(4) . . . . ?
F27 C35 C36 C31 -179.9(4) . . . . ?
C34 C35 C36 C31 -0.4(8) . . . . ?
C32 C31 C36 F28 -178.4(5) . . . . ?
O22 C31 C36 F28 13.0(7) . . . . ?
C32 C31 C36 C35 1.5(7) . . . . ?
O22 C31 C36 C35 -167.1(5) . . . . ?
C24 O23 C37 C38 -84.1(6) . . . . ?
C24 O23 C37 C42 99.4(6) . . . . ?
C42 C37 C38 F32 -179.4(5) . . . . ?
O23 C37 C38 F32 4.1(8) . . . . ?
C42 C37 C38 C39 -2.0(8) . . . . ?
O23 C37 C38 C39 -178.6(5) . . . . ?
F32 C38 C39 F31 -0.2(8) . . . . ?
C37 C38 C39 F31 -177.6(5) . . . . ?
F32 C38 C39 C40 179.1(5) . . . . ?
C37 C38 C39 C40 1.8(8) . . . . ?
F31 C39 C40 C41 178.4(5) . . . . ?
C38 C39 C40 C41 -0.9(8) . . . . ?
F31 C39 C40 Br23 -1.3(7) . . . . ?
C38 C39 C40 Br23 179.4(4) . . . . ?
C39 C40 C41 F30 -178.3(5) . . . . ?
Br23 C40 C41 F30 1.4(7) . . . . ?
C39 C40 C41 C42 0.4(8) . . . . ?
Br23 C40 C41 C42 -179.9(4) . . . . ?
C38 C37 C42 F29 -178.9(5) . . . . ?
O23 C37 C42 F29 -2.3(8) . . . . ?
C38 C37 C42 C41 1.5(8) . . . . ?
O23 C37 C42 C41 178.1(5) . . . . ?
F30 C41 C42 F29 -1.6(8) . . . . ?
C40 C41 C42 F29 179.6(5) . . . . ?
F30 C41 C42 C37 178.0(5) . . . . ?
C40 C41 C42 C37 -0.7(8) . . . . ?

loop_
_cod_related_entry_id
_cod_related_entry_database
_cod_related_entry_code
1 ChemSpider 29338047
